data_7158208
loop_
_publ_author_name
'Sysoeva, Alexandra A.'
'Novikov, Alexander S.'
'Il'in, Mikhail V.'
'Suslonov, Vitalii V.'
'Bolotin, Dmitrii S.'

_publ_section_title
;
 Predicting the catalytic activity of azolium-based halogen bond donors:
 an experimentally-verified theoretical study.
;
_journal_issue 35
_journal_name_full 'Organic &amp; biomolecular chemistry'
_journal_page_first 7611
_journal_page_last 7620
_journal_paper_doi 10.1039/d1ob01158h
_journal_volume 19
_journal_year 2021
_chemical_formula_moiety 'C7 H12 I1.5 N2, 0.5(I)'
_chemical_formula_sum 'C7 H12 I2 N2'
_chemical_formula_weight 377.99
_space_group_crystal_system monoclinic
_space_group_IT_number 15
_space_group_name_Hall '-C 2yc'
_space_group_name_H-M_alt 'C 1 2/c 1'
_atom_sites_solution_hydrogens geom
_audit_creation_date 2021-05-24
_audit_creation_method
;
Olex2 1.2-ac3
(compiled 2017.01.05 svn.r3372 for Rigaku Oxford Diffraction, GUI svn.r5289)
;
_audit_update_record
;
2021-05-24 deposited with the CCDC.	2021-07-19 downloaded from the CCDC.
;
_cell_angle_alpha 90
_cell_angle_beta 95.4830(12)
_cell_angle_gamma 90
_cell_formula_units_Z 24
_cell_length_a 14.6499(2)
_cell_length_b 16.45897(18)
_cell_length_c 28.2119(4)
_cell_measurement_reflns_used 20202
_cell_measurement_temperature 100(2)
_cell_measurement_theta_max 70.3850
_cell_measurement_theta_min 3.1410
_cell_volume 6771.39(15)
_computing_cell_refinement 'CrysAlisPro 1.171.40.71a (Rigaku OD, 2020)'
_computing_data_collection 'CrysAlisPro 1.171.40.71a (Rigaku OD, 2020)'
_computing_data_reduction 'CrysAlisPro 1.171.40.71a (Rigaku OD, 2020)'
_computing_molecular_graphics 'Olex2 (Dolomanov et al., 2009)'
_computing_publication_material 'Olex2 (Dolomanov et al., 2009)'
_computing_structure_refinement 'ShelXL (Sheldrick, 2015)'
_diffrn_ambient_environment N~2~
_diffrn_ambient_temperature 100(2)
_diffrn_detector 'Hybrid Pixel Array Detector'
_diffrn_detector_area_resol_mean 10.0000
_diffrn_detector_type HyPix3000
_diffrn_measured_fraction_theta_full 1.000
_diffrn_measured_fraction_theta_max 0.996
_diffrn_measurement_details
;
List of Runs (angles in degrees, time in seconds):

  # Type    Start    End  Width  t~exp~   \w     \q     \k     \f   Frames
#--------------------------------------------------------------------------
  1  \w    -77.00 -40.00   0.50    0.41    --  -38.82 104.00  -9.00   74
  2  \w     20.00  51.00   0.50    0.41    --   38.82-104.00-110.00   62
  3  \w    106.00 132.00   0.50    1.63    --  100.00 104.00  -9.00   52
  4  \w     46.00 100.00   0.50    1.63    --  100.00-104.00-110.00  108
  5  \w   -111.00 -77.00   0.50    0.41    --  -38.82 -21.00 -90.00   68
  6  \w    -37.00   8.00   0.50    0.41    --  -38.82 104.00  -9.00   90
  7  \w    -73.00 -34.00   0.50    0.41    --  -38.82  11.00 150.00   78
  8  \w    -97.00 -19.00   0.50    0.41    --  -38.82 -65.00 -90.00  156
  9  \w    -20.00  36.00   0.50    0.41    --  -38.82  11.00 150.00  112
 10  \w    -73.00 -19.00   0.50    0.41    --  -38.82 -21.00 -90.00  108
 11  \w    -75.00 -13.00   0.50    0.41    --  -38.82 104.00  60.00  124
 12  \w     26.00  52.00   0.50    0.41    --   38.82  32.00-120.00   52
 13  \w     24.00  52.00   0.50    0.41    --   38.82-138.00 -30.00   56
 14  \w     62.00 107.00   0.50    0.41    --   38.82  32.00-120.00   90
 15  \w     61.00  86.00   0.50    0.41    --   38.82-138.00 -30.00   50
 16  \w     17.00  43.00   0.50    0.41    --   38.82 -32.00   0.00   52
 17  \w     27.00  52.00   0.50    0.41    --   38.82  32.00 -90.00   50
 18  \w    -25.00   0.00   0.50    0.41    --   38.82 -32.00   0.00   50
 19  \w     68.00 118.00   0.50    1.63    --  100.00 -53.00 -90.00  100
 20  \w     88.00 114.00   0.50    1.63    --  100.00  37.00  60.00   52
 21  \w     43.00  69.00   0.50    1.63    --  100.00 -30.00-150.00   52
 22  \w     26.00 105.00   0.50    1.63    --  100.00 -93.00 -90.00  158
 23  \w     35.00  85.00   0.50    1.63    --  100.00 -69.00 120.00  100
 24  \w    122.00 153.00   0.50    1.63    --  100.00  22.00 -90.00   62
 25  \w     37.00 118.00   0.50    1.63    --  100.00 -77.00 -90.00  162
 26  \w    110.00 147.00   0.50    1.63    --  100.00  61.00 150.00   74
 27  \w     82.00 118.00   0.50    1.63    --  100.00  22.00 -90.00   72
 28  \w     86.00 154.00   0.50    1.63    --  100.00  30.00 -30.00  136
 29  \w     90.00 117.00   0.50    1.63    --  100.00 -69.00 120.00   54
 30  \w     51.00 113.00   0.50    1.63    --  100.00 -30.00  30.00  124
 31  \w     60.00  85.00   0.50    1.63    --  100.00-111.00 -90.00   50
 32  \w    116.00 155.00   0.50    1.63    --  100.00  37.00  60.00   78
 33  \w     30.00  72.00   0.50    1.63    --  100.00 -93.00 -30.00   84
 34  \w    107.00 151.00   0.50    1.63    --  100.00 111.00   0.00   88
 35  \w    101.00 126.00   0.50    1.63    --  100.00  37.00 -60.00   50
 36  \w     88.00 151.00   0.50    1.63    --  100.00  30.00  30.00  126
 37  \w    129.00 156.00   0.50    1.63    --  100.00  77.00 120.00   54
 38  \w     47.00 121.00   0.50    1.63    --  100.00 -86.00  60.00  148
 39  \w     87.00 112.00   0.50    1.63    --  100.00 -30.00-150.00   50
 40  \w     87.00 113.00   0.50    1.63    --  100.00  22.00-180.00   52
 41  \w     30.00  55.00   0.50    1.63    --  100.00 -93.00  60.00   50
 42  \w    120.00 146.00   0.50    1.63    --  100.00 104.00  -9.00   52
 43  \w    -15.00  28.00   0.50    0.41    --  -38.82  32.00-120.00   86
 44  \w    -57.00  -6.00   0.50    0.41    --  -38.82  21.00   0.00  102
 45  \w    -49.00  21.00   0.50    0.41    --  -38.82  32.00   0.00  140
 46  \w    -59.00  16.00   0.50    0.41    --  -38.82  54.00   0.00  150
 47  \w     26.00  74.00   0.50    0.41    --   38.82  32.00-180.00   96
 48  \w     46.00  98.00   0.50    0.41    --   38.82  54.00-180.00  104
 49  \w     27.00  85.00   0.50    0.41    --   38.82  65.00  90.00  116
 50  \w     48.00  73.00   0.50    0.41    --   38.82-138.00  30.00   50
 51  \w     68.00  94.00   0.50    1.63    --  100.00 -22.00-180.00   52
 52  \w     86.00 111.00   0.50    1.63    --  100.00  37.00 -60.00   50
 53  \w     99.00 137.00   0.50    1.63    --  100.00 111.00  60.00   76
 54  \w     84.00 117.00   0.50    1.63    --  100.00  93.00-150.00   66
 55  \w    120.00 145.00   0.50    1.63    --  100.00  93.00-150.00   50
 56  \w     44.00  73.00   0.50    1.63    --  100.00 -45.00-120.00   58
 57  \w     39.00  65.00   0.50    1.63    --  100.00 -22.00-180.00   52
 58  \w     82.00 139.00   0.50    1.63    --  100.00  69.00  60.00  114
 59  \w    104.00 130.00   0.50    1.63    --  100.00  37.00 -30.00   52
 60  \w     82.00 108.00   0.50    1.63    --  100.00-111.00-120.00   52
 61  \w     39.00  69.00   0.50    1.63    --  100.00-133.00  90.00   60
 62  \w     82.00 108.00   0.50    1.63    --  100.00-111.00 -30.00   52
 63  \w     39.00  64.00   0.50    1.63    --  100.00-133.00  60.00   50
 64  \w     91.00 117.00   0.50    1.63    --  100.00-133.00  60.00   52
 65  \w     63.00  89.00   0.50    1.63    --  100.00 -77.00-180.00   52
 66  \w    132.00 157.00   0.50    1.63    --  100.00  37.00 -60.00   50
 67  \w     46.00  72.00   0.50    1.63    --  100.00 -22.00  90.00   52
 68  \w     33.00  59.00   0.50    1.63    --  100.00-111.00-120.00   52
 69  \w     57.00 104.00   0.50    1.63    --  100.00-111.00 -60.00   94
 70  \w    131.00 156.00   0.50    1.63    --  100.00  61.00  30.00   50
 71  \w     92.00 117.00   0.50    1.63    --  100.00-133.00 150.00   50
 72  \w     50.00  83.00   0.50    1.63    --  100.00 -86.00  90.00   66
 73  \w    126.00 155.00   0.50    1.63    --  100.00  30.00   0.00   58
 74  \w    127.00 152.00   0.50    1.63    --  100.00  30.00 150.00   50
 75  \w     79.00 120.00   0.50    1.63    --  100.00 -69.00 -30.00   82
 76  \w     58.00  94.00   0.50    1.63    --  100.00 -37.00 -90.00   72
 77  \w     88.00 114.00   0.50    1.63    --  100.00 -86.00  90.00   52
 78  \w     30.00  73.00   0.50    1.63    --  100.00 -15.00-150.00   86
 79  \w    108.00 150.00   0.50    1.63    --  100.00   0.00 -90.00   84
 80  \w     99.00 125.00   0.50    1.63    --  100.00  30.00  60.00   52
 81  \w     90.00 155.00   0.50    1.63    --  100.00  45.00 120.00  130
 82  \w    125.00 151.00   0.50    1.63    --  100.00  77.00 -90.00   52
 83  \w     93.00 118.00   0.50    1.63    --  100.00  30.00   0.00   50
 84  \w     58.00 108.00   0.50    1.63    --  100.00-111.00  60.00  100
 85  \w     80.00 107.00   0.50    1.63    --  100.00-111.00 150.00   54
 86  \w     66.00  91.00   0.50    1.63    --  100.00 -93.00-150.00   50
 87  \w     59.00 116.00   0.50    1.63    --  100.00-133.00-120.00  114
 88  \w     49.00  75.00   0.50    1.63    --  100.00-133.00 -60.00   52
;
_diffrn_measurement_device 'four-circle diffractometer'
_diffrn_measurement_device_type 'SuperNova, Single source at offset/far, HyPix3000'
_diffrn_measurement_method '\w scans'
_diffrn_orient_matrix_type 'CrysAlisPro convention (1999,Acta A55,543-557)'
_diffrn_orient_matrix_UB_11 -0.0627733000
_diffrn_orient_matrix_UB_12 0.0450233000
_diffrn_orient_matrix_UB_13 -0.0383297000
_diffrn_orient_matrix_UB_21 -0.0091202000
_diffrn_orient_matrix_UB_22 -0.0781519000
_diffrn_orient_matrix_UB_23 -0.0301376000
_diffrn_orient_matrix_UB_31 -0.0844961000
_diffrn_orient_matrix_UB_32 -0.0249531000
_diffrn_orient_matrix_UB_33 0.0251371000
_diffrn_radiation_monochromator mirror
_diffrn_radiation_probe x-ray
_diffrn_radiation_type CuK\a
_diffrn_radiation_wavelength 1.54184
_diffrn_reflns_av_R_equivalents 0.1082
_diffrn_reflns_av_unetI/netI 0.0462
_diffrn_reflns_Laue_measured_fraction_full 1.000
_diffrn_reflns_Laue_measured_fraction_max 0.996
_diffrn_reflns_limit_h_max 15
_diffrn_reflns_limit_h_min -17
_diffrn_reflns_limit_k_max 20
_diffrn_reflns_limit_k_min -20
_diffrn_reflns_limit_l_max 34
_diffrn_reflns_limit_l_min -34
_diffrn_reflns_number 38003
_diffrn_reflns_point_group_measured_fraction_full 1.000
_diffrn_reflns_point_group_measured_fraction_max 0.996
_diffrn_reflns_theta_full 67.684
_diffrn_reflns_theta_max 70.514
_diffrn_reflns_theta_min 3.147
_diffrn_source 'micro-focus sealed X-ray tube'
_diffrn_source_type 'SuperNova (Cu) X-ray Source'
_exptl_absorpt_coefficient_mu 43.377
_exptl_absorpt_correction_T_max 1.00000
_exptl_absorpt_correction_T_min 0.19820
_exptl_absorpt_correction_type multi-scan
_exptl_absorpt_process_details
;
CrysAlisPro 1.171.40.71a (Rigaku Oxford Diffraction, 2020)
Empirical absorption correction using spherical harmonics,
 implemented in SCALE3 ABSPACK scaling algorithm.
;
_exptl_crystal_colour 'clear colourless'
_exptl_crystal_colour_lustre clear
_exptl_crystal_colour_primary colourless
_exptl_crystal_density_diffrn 2.225
_exptl_crystal_description prism
_exptl_crystal_F_000 4176
_exptl_crystal_size_max 0.301
_exptl_crystal_size_mid 0.191
_exptl_crystal_size_min 0.093
_refine_diff_density_max 1.665
_refine_diff_density_min -0.885
_refine_diff_density_rms 0.237
_refine_ls_extinction_method none
_refine_ls_goodness_of_fit_ref 1.050
_refine_ls_hydrogen_treatment constr
_refine_ls_matrix_type full
_refine_ls_number_parameters 311
_refine_ls_number_reflns 6461
_refine_ls_number_restraints 0
_refine_ls_restrained_S_all 1.050
_refine_ls_R_factor_all 0.0441
_refine_ls_R_factor_gt 0.0423
_refine_ls_shift/su_max 0.002
_refine_ls_shift/su_mean 0.000
_refine_ls_structure_factor_coef Fsqd
_refine_ls_weighting_details 'w=1/[\s^2^(Fo^2^)+(0.0775P)^2^+14.5671P] where P=(Fo^2^+2Fc^2^)/3'
_refine_ls_weighting_scheme calc
_refine_ls_wR_factor_gt 0.1134
_refine_ls_wR_factor_ref 0.1154
_reflns_Friedel_coverage 0.000
_reflns_number_gt 6050
_reflns_number_total 6461
_reflns_threshold_expression 'I > 2\s(I)'
_cod_data_source_file d1ob01158h2.cif
_cod_data_source_block '[1]I'
_cod_depositor_comments 'Adding full bibliography for 7158206--7158208.cif.'
_cod_original_cell_volume 6771.38(15)
_cod_database_code 7158208
_shelx_shelxl_version_number 2014/7
_chemical_oxdiff_formula 'C6 H4 N2 I '
_shelx_space_group_comment
;
The symmetry employed for this shelxl refinement is uniquely defined
by the following loop, which should always be used as a source of
symmetry information in preference to the above space-group names.
They are only intended as comments.
;
_shelx_estimated_absorpt_t_max 0.107
_shelx_estimated_absorpt_t_min 0.027
_diffrn_oxdiff_ac3_digest_frames
;
01951637aee7cc68ba2f7477df929e8e5c000314702
;
_reflns_odcompleteness_completeness 98.49
_reflns_odcompleteness_iscentric 1
_reflns_odcompleteness_theta 70.93
_olex2_refinement_description
;
1. Fixed Uiso
 At 1.5 times of:
  All C(H,H,H) groups
2.a Idealised Me refined as rotating group:
 C7(H7A,H7B,H7C), C4(H4A,H4B,H4C), C4B(H4BA,H4BB,H4BC), C7A(H7AA,H7AB,H7AC),
 C4A(H4AA,H4AB,H4AC), C5A(H5AA,H5AB,H5AC), C6A(H6AA,H6AB,H6AC), C6(H6A,H6B,H6C),
  C7B(H7BA,H7BB,H7BC), C5(H5A,H5B,H5C), C6B(H6BA,H6BB,H6BC), C5B(H5BA,H5BB,H5BC)
;
_olex2_submission_special_instructions 'No special instructions were received'
_oxdiff_exptl_absorpt_empirical_details
;
Empirical correction (ABSPACK) includes:
- Absorption correction using spherical harmonics
- Frame scaling
;
_oxdiff_exptl_absorpt_empirical_full_max 2.740
_oxdiff_exptl_absorpt_empirical_full_min 0.410

loop_
_space_group_symop_operation_xyz
'x, y, z'
'-x, y, -z+1/2'
'x+1/2, y+1/2, z'
'-x+1/2, y+1/2, -z+1/2'
'-x, -y, -z'
'x, -y, z-1/2'
'-x+1/2, -y+1/2, -z'
'x+1/2, -y+1/2, z-1/2'

loop_
_atom_site_label
_atom_site_type_symbol
_atom_site_fract_x
_atom_site_fract_y
_atom_site_fract_z
_atom_site_U_iso_or_equiv
_atom_site_adp_type
_atom_site_occupancy
_atom_site_site_symmetry_order
_atom_site_calc_flag
_atom_site_refinement_flags_posn
_atom_site_refinement_flags_adp
_atom_site_refinement_flags_occupancy
_atom_site_disorder_assembly
_atom_site_disorder_group
I2 I 0.5000 0.48759(2) 0.7500 0.03134(13) Uani 1 2 d S T P . .
I1A I 0.78139(3) 0.67860(2) 0.84425(2) 0.03137(11) Uani 1 1 d . . . . .
I2A I 0.82533(2) 0.50899(2) 0.91750(2) 0.02894(11) Uani 1 1 d . . . . .
I1 I 0.47443(3) 0.32365(2) 0.66997(2) 0.03180(11) Uani 1 1 d . . . . .
I1B I 0.87583(2) 0.68044(2) 0.99519(2) 0.03279(12) Uani 1 1 d . . . . .
I3A I 1.0000 0.40478(3) 0.7500 0.03515(13) Uani 1 2 d S T P . .
I4A I 0.67995(3) 0.62567(2) 0.59167(2) 0.03519(12) Uani 1 1 d . . . . .
N2B N 0.9552(3) 0.8059(2) 1.12289(15) 0.0288(9) Uani 1 1 d . . . . .
N1B N 0.9305(3) 0.8711(2) 1.09512(15) 0.0298(9) Uani 1 1 d . . . . .
N2A N 0.7484(3) 0.8705(3) 0.74424(16) 0.0309(9) Uani 1 1 d . . . . .
N1 N 0.3974(3) 0.1954(2) 0.54308(15) 0.0279(8) Uani 1 1 d . . . . .
N2 N 0.4185(3) 0.1305(2) 0.57205(15) 0.0293(9) Uani 1 1 d . . . . .
N1A N 0.7552(3) 0.9142(2) 0.78482(16) 0.0304(9) Uani 1 1 d . . . . .
C1A C 0.7630(4) 0.7848(3) 0.80434(17) 0.0295(10) Uani 1 1 d . . . . .
C1B C 0.9117(4) 0.7608(3) 1.05094(17) 0.0289(10) Uani 1 1 d . . . . .
C7 C 0.4686(4) 0.0998(3) 0.6565(2) 0.0371(12) Uani 1 1 d . . . . .
H7A H 0.4163 0.0638 0.6598 0.056 Uiso 1 1 calc GR . . . .
H7B H 0.4822 0.1309 0.6860 0.056 Uiso 1 1 calc GR . . . .
H7C H 0.5222 0.0672 0.6504 0.056 Uiso 1 1 calc GR . . . .
C4 C 0.3984(4) 0.3472(3) 0.54849(18) 0.0338(11) Uani 1 1 d . . . . .
H4A H 0.3885 0.3440 0.5137 0.051 Uiso 1 1 calc GR . . . .
H4B H 0.4527 0.3805 0.5576 0.051 Uiso 1 1 calc GR . . . .
H4C H 0.3447 0.3719 0.5609 0.051 Uiso 1 1 calc GR . . . .
C3A C 0.7534(4) 0.7907(3) 0.75470(17) 0.0300(10) Uani 1 1 d . . . . .
C2 C 0.4126(4) 0.2640(3) 0.56859(18) 0.0298(10) Uani 1 1 d . . . . .
C3 C 0.4459(4) 0.1568(3) 0.61606(18) 0.0297(10) Uani 1 1 d . . . . .
C1 C 0.4439(4) 0.2411(3) 0.61476(18) 0.0280(10) Uani 1 1 d . . . . .
C2B C 0.9038(4) 0.8455(3) 1.05066(18) 0.0317(11) Uani 1 1 d . . . . .
C4B C 0.8769(4) 0.9027(3) 1.01137(18) 0.0355(11) Uani 1 1 d . . . . .
H4BA H 0.8207 0.9312 1.0178 0.053 Uiso 1 1 calc GR . . . .
H4BB H 0.8662 0.8726 0.9814 0.053 Uiso 1 1 calc GR . . . .
H4BC H 0.9262 0.9424 1.0089 0.053 Uiso 1 1 calc GR . . . .
C2A C 0.7646(4) 0.8634(3) 0.82252(18) 0.0333(11) Uani 1 1 d . . . . .
C7A C 0.7476(4) 0.7257(3) 0.71814(19) 0.0366(11) Uani 1 1 d . . . . .
H7AA H 0.7038 0.7417 0.6913 0.055 Uiso 1 1 calc GR . . . .
H7AB H 0.7270 0.6751 0.7321 0.055 Uiso 1 1 calc GR . . . .
H7AC H 0.8081 0.7173 0.7069 0.055 Uiso 1 1 calc GR . . . .
C4A C 0.7758(4) 0.8917(3) 0.87262(19) 0.0398(12) Uani 1 1 d . . . . .
H4AA H 0.8361 0.9171 0.8793 0.060 Uiso 1 1 calc GR . . . .
H4AB H 0.7708 0.8452 0.8940 0.060 Uiso 1 1 calc GR . . . .
H4AC H 0.7278 0.9314 0.8777 0.060 Uiso 1 1 calc GR . . . .
C5A C 0.7482(4) 1.0026(3) 0.7844(2) 0.0359(11) Uani 1 1 d . . . . .
H5AA H 0.7959 1.0253 0.7661 0.054 Uiso 1 1 calc GR . . . .
H5AB H 0.7565 1.0231 0.8171 0.054 Uiso 1 1 calc GR . . . .
H5AC H 0.6877 1.0187 0.7695 0.054 Uiso 1 1 calc GR . . . .
C6A C 0.7348(4) 0.9100(3) 0.69747(18) 0.0330(10) Uani 1 1 d . . . . .
H6AA H 0.6727 0.9328 0.6929 0.050 Uiso 1 1 calc GR . . . .
H6AB H 0.7426 0.8700 0.6725 0.050 Uiso 1 1 calc GR . . . .
H6AC H 0.7798 0.9537 0.6958 0.050 Uiso 1 1 calc GR . . . .
C6 C 0.4072(4) 0.0468(3) 0.5548(2) 0.0359(11) Uani 1 1 d . . . . .
H6A H 0.3426 0.0310 0.5544 0.054 Uiso 1 1 calc GR . . . .
H6B H 0.4449 0.0104 0.5761 0.054 Uiso 1 1 calc GR . . . .
H6C H 0.4264 0.0430 0.5226 0.054 Uiso 1 1 calc GR . . . .
C3B C 0.9452(4) 0.7380(3) 1.09653(18) 0.0290(10) Uani 1 1 d . . . . .
C7B C 0.9707(5) 0.6562(3) 1.1159(2) 0.0409(13) Uani 1 1 d . . . . .
H7BA H 1.0377 0.6509 1.1197 0.061 Uiso 1 1 calc GR . . . .
H7BB H 0.9446 0.6144 1.0938 0.061 Uiso 1 1 calc GR . . . .
H7BC H 0.9467 0.6492 1.1469 0.061 Uiso 1 1 calc GR . . . .
C5 C 0.3591(4) 0.1839(3) 0.49398(18) 0.0338(12) Uani 1 1 d . . . . .
H5A H 0.4029 0.1538 0.4765 0.051 Uiso 1 1 calc GR . . . .
H5B H 0.3471 0.2370 0.4789 0.051 Uiso 1 1 calc GR . . . .
H5C H 0.3017 0.1533 0.4935 0.051 Uiso 1 1 calc GR . . . .
C6B C 0.9902(5) 0.8147(3) 1.17320(19) 0.0365(12) Uani 1 1 d . . . . .
H6BA H 1.0448 0.8495 1.1757 0.055 Uiso 1 1 calc GR . . . .
H6BB H 1.0064 0.7611 1.1866 0.055 Uiso 1 1 calc GR . . . .
H6BC H 0.9429 0.8394 1.1909 0.055 Uiso 1 1 calc GR . . . .
C5B C 0.9387(4) 0.9547(3) 1.11346(18) 0.0323(11) Uani 1 1 d . . . . .
H5BA H 0.9211 0.9561 1.1461 0.048 Uiso 1 1 calc GR . . . .
H5BB H 0.8982 0.9905 1.0932 0.048 Uiso 1 1 calc GR . . . .
H5BC H 1.0023 0.9731 1.1133 0.048 Uiso 1 1 calc GR . . . .

loop_
_atom_site_aniso_label
_atom_site_aniso_U_11
_atom_site_aniso_U_22
_atom_site_aniso_U_33
_atom_site_aniso_U_23
_atom_site_aniso_U_13
_atom_site_aniso_U_12
I2 0.0415(3) 0.0287(2) 0.0224(2) 0.000 -0.00437(18) 0.000
I1A 0.0334(2) 0.02950(18) 0.03028(18) 0.00487(10) -0.00175(14) 0.00113(11)
I2A 0.0364(2) 0.02654(18) 0.02292(18) 0.00049(9) -0.00216(14) 0.00118(10)
I1 0.0336(2) 0.03384(19) 0.02692(18) -0.00523(11) -0.00246(13) 0.00060(11)
I1B 0.0327(2) 0.03695(19) 0.02805(19) -0.00892(11) -0.00081(14) -0.00140(11)
I3A 0.0350(3) 0.0412(2) 0.0287(2) 0.000 0.00055(18) 0.000
I4A 0.0353(2) 0.0391(2) 0.03095(18) 0.00686(12) 0.00191(13) 0.00419(12)
N2B 0.035(2) 0.0271(18) 0.023(2) -0.0020(15) -0.0051(17) -0.0002(16)
N1B 0.033(2) 0.0254(19) 0.029(2) -0.0019(15) -0.0047(18) -0.0018(16)
N2A 0.030(2) 0.036(2) 0.025(2) 0.0022(16) -0.0030(17) 0.0021(17)
N1 0.030(2) 0.0268(18) 0.026(2) -0.0018(15) -0.0031(17) 0.0008(16)
N2 0.033(2) 0.0257(19) 0.028(2) -0.0002(15) -0.0017(17) 0.0016(16)
N1A 0.029(2) 0.028(2) 0.032(2) -0.0014(15) -0.0021(17) 0.0022(15)
C1A 0.035(3) 0.031(2) 0.022(2) 0.0042(18) -0.0021(19) 0.0026(19)
C1B 0.030(3) 0.029(2) 0.027(2) -0.0077(18) -0.0022(19) 0.0007(18)
C7 0.041(3) 0.035(3) 0.034(3) 0.004(2) -0.003(2) 0.004(2)
C4 0.039(3) 0.029(2) 0.031(2) 0.0028(19) -0.006(2) 0.000(2)
C3A 0.034(3) 0.028(2) 0.027(2) -0.0031(18) -0.0012(19) 0.0017(19)
C2 0.035(3) 0.027(2) 0.028(2) -0.0004(18) 0.0034(19) 0.0002(19)
C3 0.027(3) 0.031(2) 0.030(2) -0.0022(19) -0.0027(19) -0.0008(19)
C1 0.027(2) 0.027(2) 0.030(2) -0.0048(17) 0.0010(19) -0.0018(17)
C2B 0.035(3) 0.035(3) 0.024(2) -0.0032(19) -0.004(2) 0.004(2)
C4B 0.040(3) 0.040(3) 0.027(2) 0.003(2) 0.000(2) 0.003(2)
C2A 0.038(3) 0.037(2) 0.025(2) 0.0047(18) 0.001(2) -0.002(2)
C7A 0.040(3) 0.037(3) 0.031(3) -0.004(2) 0.001(2) -0.002(2)
C4A 0.047(3) 0.038(2) 0.034(3) -0.004(2) 0.002(2) 0.001(2)
C5A 0.043(3) 0.027(2) 0.037(3) 0.0033(19) 0.004(2) -0.002(2)
C6A 0.029(3) 0.038(3) 0.032(3) 0.0082(19) 0.004(2) 0.003(2)
C6 0.041(3) 0.028(2) 0.037(3) -0.002(2) -0.004(2) -0.002(2)
C3B 0.030(3) 0.028(2) 0.029(2) -0.0043(18) 0.0044(19) 0.0003(18)
C7B 0.061(4) 0.025(2) 0.034(3) -0.001(2) -0.005(3) 0.006(2)
C5 0.039(3) 0.033(2) 0.028(3) -0.0038(18) -0.004(2) 0.004(2)
C6B 0.045(4) 0.036(3) 0.027(3) -0.0039(18) -0.005(2) 0.003(2)
C5B 0.038(3) 0.028(2) 0.030(2) -0.0078(18) -0.002(2) 0.0026(19)

loop_
_atom_type_symbol
_atom_type_description
_atom_type_scat_dispersion_real
_atom_type_scat_dispersion_imag
_atom_type_scat_source
C C 0.0181 0.0091 'International Tables Vol C Tables 4.2.6.8 and 6.1.1.4'
H H 0.0000 0.0000 'International Tables Vol C Tables 4.2.6.8 and 6.1.1.4'
I I -0.3257 6.8362 'International Tables Vol C Tables 4.2.6.8 and 6.1.1.4'
N N 0.0311 0.0180 'International Tables Vol C Tables 4.2.6.8 and 6.1.1.4'

loop_
_geom_angle_atom_site_label_1
_geom_angle_atom_site_label_2
_geom_angle_atom_site_label_3
_geom_angle
_geom_angle_site_symmetry_1
_geom_angle_site_symmetry_3
_geom_angle_publ_flag
C1A I1A I2A 175.31(14) . . ?
I1A I2A I1B 75.518(11) . . ?
C1 I1 I2 169.44(14) . . ?
C1B I1B I2A 167.92(14) . . ?
N1B N2B C6B 121.9(4) . . ?
C3B N2B N1B 109.2(4) . . ?
C3B N2B C6B 128.8(4) . . ?
N2B N1B C5B 121.9(4) . . ?
C2B N1B N2B 109.2(4) . . ?
C2B N1B C5B 128.9(4) . . ?
N1A N2A C6A 121.3(4) . . ?
C3A N2A N1A 109.7(4) . . ?
C3A N2A C6A 129.0(4) . . ?
N2 N1 C5 120.9(4) . . ?
C2 N1 N2 108.7(4) . . ?
C2 N1 C5 130.3(4) . . ?
N1 N2 C6 121.8(4) . . ?
C3 N2 N1 109.4(4) . . ?
C3 N2 C6 128.7(4) . . ?
N2A N1A C2A 109.4(4) . . ?
N2A N1A C5A 121.7(4) . . ?
C2A N1A C5A 128.8(5) . . ?
C3A C1A I1A 126.5(4) . . ?
C2A C1A I1A 125.8(4) . . ?
C2A C1A C3A 107.6(4) . . ?
C2B C1B I1B 127.9(4) . . ?
C3B C1B I1B 124.8(4) . . ?
C3B C1B C2B 107.3(4) . . ?
N2A C3A C1A 106.6(4) . . ?
N2A C3A C7A 123.6(5) . . ?
C1A C3A C7A 129.8(5) . . ?
N1 C2 C4 123.9(4) . . ?
N1 C2 C1 107.2(4) . . ?
C1 C2 C4 128.9(4) . . ?
N2 C3 C7 122.1(4) . . ?
N2 C3 C1 107.1(4) . . ?
C1 C3 C7 130.7(5) . . ?
C2 C1 I1 123.5(3) . . ?
C3 C1 I1 129.0(4) . . ?
C3 C1 C2 107.4(4) . . ?
N1B C2B C1B 106.9(4) . . ?
N1B C2B C4B 122.1(5) . . ?
C1B C2B C4B 130.9(5) . . ?
N1A C2A C1A 106.8(4) . . ?
N1A C2A C4A 123.4(5) . . ?
C1A C2A C4A 129.8(5) . . ?
N2B C3B C1B 107.5(4) . . ?
N2B C3B C7B 122.7(5) . . ?
C1B C3B C7B 129.8(4) . . ?

loop_
_geom_bond_atom_site_label_1
_geom_bond_atom_site_label_2
_geom_bond_distance
_geom_bond_site_symmetry_2
_geom_bond_publ_flag
I2 I1 3.5153(4) . ?
I1A I2A 3.4962(4) . ?
I1A C1A 2.083(5) . ?
I2A I1B 3.6060(4) . ?
I1 C1 2.083(5) . ?
I1B C1B 2.084(5) . ?
N2B N1B 1.357(6) . ?
N2B C3B 1.342(6) . ?
N2B C6B 1.469(7) . ?
N1B C2B 1.345(7) . ?
N1B C5B 1.471(6) . ?
N2A N1A 1.348(6) . ?
N2A C3A 1.346(7) . ?
N2A C6A 1.468(6) . ?
N1 N2 1.363(6) . ?
N1 C2 1.345(6) . ?
N1 C5 1.456(6) . ?
N2 C3 1.340(7) . ?
N2 C6 1.465(6) . ?
N1A C2A 1.350(7) . ?
N1A C5A 1.459(6) . ?
C1A C3A 1.397(7) . ?
C1A C2A 1.390(7) . ?
C1B C2B 1.398(7) . ?
C1B C3B 1.384(7) . ?
C7 C3 1.490(7) . ?
C4 C2 1.489(6) . ?
C3A C7A 1.483(7) . ?
C2 C1 1.391(7) . ?
C3 C1 1.389(7) . ?
C2B C4B 1.480(7) . ?
C2A C4A 1.482(7) . ?
C3B C7B 1.488(7) . ?
